data_7036799
loop_
_publ_author_name
'Cingolani, Andrea'
'Cesari, Cristiana'
'Zacchini, Stefano'
'Zanotti, Valerio'
'Cassani, Maria Cristina'
'Mazzoni, Rita'

_publ_section_title
;
 Straightforward synthesis of iron cyclopentadienone N-heterocyclic
 carbene complexes.
;
_journal_issue 44
_journal_name_full 'Dalton transactions (Cambridge, England : 2003)'
_journal_page_first 19063
_journal_page_last 19067
_journal_paper_doi 10.1039/c5dt03071d
_journal_volume 44
_journal_year 2015
_chemical_formula_sum 'C50 H40 Fe N2 O5'
_chemical_formula_weight 804.69
_chemical_name_systematic
; 
 ? 
;
_space_group_IT_number 14
_symmetry_cell_setting monoclinic
_symmetry_space_group_name_Hall '-P 2yn'
_symmetry_space_group_name_H-M 'P 1 21/n 1'
_atom_sites_solution_hydrogens geom
_atom_sites_solution_primary direct
_atom_sites_solution_secondary difmap
_audit_creation_method SHELXL-97
_audit_update_record
;
2015-08-03 deposited with the CCDC.
2015-10-07 downloaded from the CCDC.
;
_cell_angle_alpha 90.00
_cell_angle_beta 101.570(3)
_cell_angle_gamma 90.00
_cell_formula_units_Z 4
_cell_length_a 14.8500(8)
_cell_length_b 15.3813(8)
_cell_length_c 17.4682(10)
_cell_measurement_reflns_used 9269
_cell_measurement_temperature 100(2)
_cell_measurement_theta_max 22.873
_cell_measurement_theta_min 2.380
_cell_volume 3908.9(4)
_computing_cell_refinement 'APEX2 (Bruker AXS, 2006)'
_computing_data_collection 'APEX2 (Bruker AXS, 2006)'
_computing_data_reduction 'SAINT (Bruker AXS, 2004)'
_computing_molecular_graphics 'ORTEPII (Johnson, 1996)'
_computing_publication_material 'XCIF (Bruker AXS, 2001)'
_computing_structure_refinement 'SHELXL-97 (Sheldrick, 1997)'
_computing_structure_solution 'SHELXS-97 (Sheldrick, 1990)'
_diffrn_ambient_temperature 100(2)
_diffrn_measured_fraction_theta_full 1.000
_diffrn_measured_fraction_theta_max 1.000
_diffrn_measurement_device_type 'CCD area detector'
_diffrn_measurement_method 'phi and omega scans'
_diffrn_radiation_monochromator graphite
_diffrn_radiation_source 'fine-focus sealed tube'
_diffrn_radiation_type MoK\a
_diffrn_radiation_wavelength 0.71073
_diffrn_reflns_av_R_equivalents 0.0444
_diffrn_reflns_av_unetI/netI 0.0259
_diffrn_reflns_limit_h_max 18
_diffrn_reflns_limit_h_min -18
_diffrn_reflns_limit_k_max 19
_diffrn_reflns_limit_k_min -19
_diffrn_reflns_limit_l_max 22
_diffrn_reflns_limit_l_min -22
_diffrn_reflns_number 64623
_diffrn_reflns_theta_full 27.00
_diffrn_reflns_theta_max 27.00
_diffrn_reflns_theta_min 1.65
_exptl_absorpt_coefficient_mu 0.439
_exptl_absorpt_correction_T_max 0.9492
_exptl_absorpt_correction_T_min 0.9212
_exptl_absorpt_correction_type empirical
_exptl_absorpt_process_details
; 
 Data were corrected for Lorentz polarization and absorption
 effects (empirical absorption correction SADABS).
 R(int) =  0.1396 (selected reflections only, before parameter refinement)
 R(int) =  0.0537 (selected reflections only, after parameter refinement)
;
_exptl_crystal_colour orange
_exptl_crystal_density_diffrn 1.367
_exptl_crystal_density_method 'not measured'
_exptl_crystal_description prism
_exptl_crystal_F_000 1680
_exptl_crystal_size_max 0.19
_exptl_crystal_size_mid 0.15
_exptl_crystal_size_min 0.12
_refine_diff_density_max 0.370
_refine_diff_density_min -0.428
_refine_diff_density_rms 0.049
_refine_ls_extinction_method none
_refine_ls_goodness_of_fit_ref 1.015
_refine_ls_hydrogen_treatment constr
_refine_ls_matrix_type full
_refine_ls_number_parameters 523
_refine_ls_number_reflns 8525
_refine_ls_number_restraints 0
_refine_ls_restrained_S_all 1.015
_refine_ls_R_factor_all 0.0465
_refine_ls_R_factor_gt 0.0336
_refine_ls_shift/su_max 0.001
_refine_ls_shift/su_mean 0.000
_refine_ls_structure_factor_coef Fsqd
_refine_ls_weighting_details 'calc w=1/[\s^2^(Fo^2^)+(0.0329P)^2^+2.8912P] where P=(Fo^2^+2Fc^2^)/3'
_refine_ls_weighting_scheme calc
_refine_ls_wR_factor_gt 0.0788
_refine_ls_wR_factor_ref 0.0866
_reflns_number_gt 6979
_reflns_number_total 8525
_reflns_threshold_expression >2sigma(I)
_cod_data_source_file c5dt03071d2.cif
_cod_data_source_block 7b
_cod_depositor_comments
;
The following automatic conversions were performed:

'_symmetry_cell_setting' value 'Monoclinic' changed to 'monoclinic'
according to
/usr/data/users/saulius/crontab/automatic-downloads/rss-feeds/RSC/lib/dictionaries/cif_core.dic
dictionary named 'cif_core.dic' version 2.4.2 from 2011-04-26.

Automatic conversion script
Id: cif_fix_values 3271 2015-04-21 07:52:19Z andrius 

 Adding full bibliography for 7036797--7036801.cif.
;
_cod_original_sg_symbol_H-M P2(1)/n
_cod_database_code 7036799

loop_
_symmetry_equiv_pos_as_xyz
'x, y, z'
'-x+1/2, y+1/2, -z+1/2'
'-x, -y, -z'
'x-1/2, -y-1/2, z-1/2'

loop_
_atom_site_label
_atom_site_type_symbol
_atom_site_fract_x
_atom_site_fract_y
_atom_site_fract_z
_atom_site_U_iso_or_equiv
_atom_site_adp_type
_atom_site_occupancy
_atom_site_symmetry_multiplicity
_atom_site_calc_flag
_atom_site_refinement_flags
C1 C 0.70349(12) 0.31544(11) 0.57235(10) 0.0241(4) Uani 1 1 d .
C2 C 0.82444(12) 0.20256(11) 0.56941(10) 0.0244(4) Uani 1 1 d .
C3 C 0.80224(11) 0.32332(10) 0.38066(9) 0.0186(3) Uani 1 1 d .
C4 C 0.71758(11) 0.35926(10) 0.40274(9) 0.0188(3) Uani 1 1 d .
C5 C 0.65931(11) 0.28758(10) 0.41397(9) 0.0180(3) Uani 1 1 d .
C6 C 0.71014(11) 0.20868(10) 0.41350(9) 0.0183(3) Uani 1 1 d .
C7 C 0.79931(11) 0.22944(10) 0.39818(9) 0.0189(3) Uani 1 1 d .
C8 C 0.69046(11) 0.45197(11) 0.39847(9) 0.0203(3) Uani 1 1 d .
C9 C 0.73427(12) 0.51206(11) 0.35822(10) 0.0251(4) Uani 1 1 d .
H9 H 0.7812 0.4930 0.3323 0.030 Uiso 1 1 calc R
C10 C 0.70972(13) 0.59932(12) 0.35577(12) 0.0322(4) Uani 1 1 d .
H10 H 0.7406 0.6395 0.3287 0.039 Uiso 1 1 calc R
C11 C 0.64100(13) 0.62826(12) 0.39226(12) 0.0332(4) Uani 1 1 d .
H11 H 0.6249 0.6881 0.3907 0.040 Uiso 1 1 calc R
C12 C 0.59576(13) 0.56931(12) 0.43122(11) 0.0302(4) Uani 1 1 d .
H12 H 0.5477 0.5887 0.4557 0.036 Uiso 1 1 calc R
C13 C 0.62026(12) 0.48229(11) 0.43461(10) 0.0246(4) Uani 1 1 d .
H13 H 0.5890 0.4426 0.4618 0.030 Uiso 1 1 calc R
C14 C 0.55752(11) 0.28663(10) 0.40839(9) 0.0193(3) Uani 1 1 d .
C15 C 0.50187(12) 0.31582(12) 0.33910(10) 0.0249(4) Uani 1 1 d .
H15 H 0.5296 0.3424 0.3005 0.030 Uiso 1 1 calc R
C16 C 0.40651(12) 0.30682(12) 0.32525(11) 0.0284(4) Uani 1 1 d .
H16 H 0.3699 0.3256 0.2771 0.034 Uiso 1 1 calc R
C17 C 0.36568(11) 0.27028(12) 0.38238(11) 0.0261(4) Uani 1 1 d .
C18 C 0.42004(11) 0.24152(11) 0.45198(10) 0.0243(4) Uani 1 1 d .
H18 H 0.3921 0.2168 0.4913 0.029 Uiso 1 1 calc R
C19 C 0.51458(11) 0.24882(11) 0.46424(10) 0.0211(3) Uani 1 1 d .
H19 H 0.5510 0.2277 0.5116 0.025 Uiso 1 1 calc R
C20 C 0.21654(13) 0.26651(15) 0.29991(13) 0.0408(5) Uani 1 1 d .
H20A H 0.1520 0.2575 0.3030 0.061 Uiso 1 1 calc R
H20B H 0.2351 0.2224 0.2657 0.061 Uiso 1 1 calc R
H20C H 0.2239 0.3245 0.2787 0.061 Uiso 1 1 calc R
C21 C 0.66597(11) 0.12139(10) 0.40792(9) 0.0192(3) Uani 1 1 d .
C22 C 0.64022(11) 0.08412(11) 0.33399(10) 0.0216(3) Uani 1 1 d .
H22 H 0.6552 0.1131 0.2902 0.026 Uiso 1 1 calc R
C23 C 0.59296(11) 0.00537(11) 0.32284(10) 0.0240(4) Uani 1 1 d .
H23 H 0.5760 -0.0191 0.2721 0.029 Uiso 1 1 calc R
C24 C 0.57105(11) -0.03687(11) 0.38701(10) 0.0228(3) Uani 1 1 d .
C25 C 0.59770(11) -0.00137(11) 0.46143(10) 0.0231(3) Uani 1 1 d .
H25 H 0.5839 -0.0310 0.5054 0.028 Uiso 1 1 calc R
C26 C 0.64429(11) 0.07701(11) 0.47153(10) 0.0212(3) Uani 1 1 d .
H26 H 0.6618 0.1010 0.5225 0.025 Uiso 1 1 calc R
C27 C 0.49247(14) -0.15180(12) 0.30865(12) 0.0367(5) Uani 1 1 d .
H27A H 0.4613 -0.2069 0.3143 0.055 Uiso 1 1 calc R
H27B H 0.5443 -0.1624 0.2829 0.055 Uiso 1 1 calc R
H27C H 0.4492 -0.1115 0.2770 0.055 Uiso 1 1 calc R
C28 C 0.86516(11) 0.16268(11) 0.38262(9) 0.0206(3) Uani 1 1 d .
C29 C 0.91768(12) 0.17695(12) 0.32605(11) 0.0289(4) Uani 1 1 d .
H29 H 0.9139 0.2312 0.2996 0.035 Uiso 1 1 calc R
C30 C 0.97555(15) 0.11247(14) 0.30792(13) 0.0404(5) Uani 1 1 d .
H30 H 1.0110 0.1228 0.2692 0.049 Uiso 1 1 calc R
C31 C 0.98163(14) 0.03300(13) 0.34618(14) 0.0420(5) Uani 1 1 d .
H31 H 1.0207 -0.0112 0.3333 0.050 Uiso 1 1 calc R
C32 C 0.93086(13) 0.01827(12) 0.40310(12) 0.0321(4) Uani 1 1 d .
H32 H 0.9354 -0.0359 0.4297 0.039 Uiso 1 1 calc R
C33 C 0.87334(12) 0.08239(11) 0.42142(10) 0.0250(4) Uani 1 1 d .
H33 H 0.8389 0.0719 0.4608 0.030 Uiso 1 1 calc R
C34 C 0.88023(11) 0.36754(11) 0.54190(9) 0.0213(3) Uani 1 1 d .
C35 C 0.96965(13) 0.48234(12) 0.59214(10) 0.0289(4) Uani 1 1 d .
H35 H 0.9872 0.5373 0.6151 0.035 Uiso 1 1 calc R
C36 C 1.02540(13) 0.42245(13) 0.57177(10) 0.0293(4) Uani 1 1 d .
H36 H 1.0902 0.4266 0.5773 0.035 Uiso 1 1 calc R
C37 C 0.80340(13) 0.49355(12) 0.59438(11) 0.0304(4) Uani 1 1 d .
H37A H 0.7462 0.4739 0.5592 0.037 Uiso 1 1 calc R
H37B H 0.8097 0.5568 0.5861 0.037 Uiso 1 1 calc R
C38 C 0.79493(13) 0.47807(12) 0.67810(11) 0.0301(4) Uani 1 1 d .
C39 C 0.86499(13) 0.44255(12) 0.73412(11) 0.0306(4) Uani 1 1 d .
H39 H 0.9204 0.4245 0.7196 0.037 Uiso 1 1 calc R
C40 C 0.85508(17) 0.43298(14) 0.81121(13) 0.0434(5) Uani 1 1 d .
H40 H 0.9039 0.4093 0.8490 0.052 Uiso 1 1 calc R
C41 C 0.7748(2) 0.45779(17) 0.83258(15) 0.0558(7) Uani 1 1 d .
H41 H 0.7682 0.4521 0.8853 0.067 Uiso 1 1 calc R
C42 C 0.70377(19) 0.49113(18) 0.77703(18) 0.0628(8) Uani 1 1 d .
H42 H 0.6477 0.5070 0.7916 0.075 Uiso 1 1 calc R
C43 C 0.71349(15) 0.50170(15) 0.70011(15) 0.0484(6) Uani 1 1 d .
H43 H 0.6643 0.5251 0.6625 0.058 Uiso 1 1 calc R
C44 C 1.00817(12) 0.27673(13) 0.50904(10) 0.0279(4) Uani 1 1 d .
H44A H 1.0283 0.2934 0.4603 0.033 Uiso 1 1 calc R
H44B H 0.9593 0.2324 0.4955 0.033 Uiso 1 1 calc R
C45 C 1.08855(11) 0.23758(12) 0.56527(10) 0.0241(4) Uani 1 1 d .
C46 C 1.08953(12) 0.23216(13) 0.64495(10) 0.0283(4) Uani 1 1 d .
H46 H 1.0399 0.2555 0.6653 0.034 Uiso 1 1 calc R
C47 C 1.16262(12) 0.19290(13) 0.69481(11) 0.0302(4) Uani 1 1 d .
H47 H 1.1634 0.1904 0.7493 0.036 Uiso 1 1 calc R
C48 C 1.23424(13) 0.15742(12) 0.66567(11) 0.0312(4) Uani 1 1 d .
H48 H 1.2837 0.1297 0.6998 0.037 Uiso 1 1 calc R
C49 C 1.23363(13) 0.16241(13) 0.58647(12) 0.0326(4) Uani 1 1 d .
H49 H 1.2828 0.1380 0.5663 0.039 Uiso 1 1 calc R
C50 C 1.16133(12) 0.20299(12) 0.53630(11) 0.0280(4) Uani 1 1 d .
H50 H 1.1617 0.2071 0.4821 0.034 Uiso 1 1 calc R
Fe1 Fe 0.773793(15) 0.286329(15) 0.505872(13) 0.01805(7) Uani 1 1 d .
N1 N 0.88107(10) 0.44891(9) 0.57334(8) 0.0245(3) Uani 1 1 d .
N2 N 0.97054(9) 0.35296(10) 0.54105(8) 0.0242(3) Uani 1 1 d .
O1 O 0.65409(9) 0.32726(9) 0.61449(7) 0.0325(3) Uani 1 1 d .
O2 O 0.85767(10) 0.14903(9) 0.61168(8) 0.0360(3) Uani 1 1 d .
O3 O 0.86512(8) 0.36363(7) 0.35864(7) 0.0226(2) Uani 1 1 d .
O4 O 0.27277(8) 0.25946(10) 0.37617(8) 0.0363(3) Uani 1 1 d .
O5 O 0.52551(9) -0.11488(8) 0.38397(8) 0.0311(3) Uani 1 1 d .

loop_
_atom_site_aniso_label
_atom_site_aniso_U_11
_atom_site_aniso_U_22
_atom_site_aniso_U_33
_atom_site_aniso_U_23
_atom_site_aniso_U_13
_atom_site_aniso_U_12
C1 0.0228(8) 0.0240(8) 0.0222(8) -0.0023(7) -0.0033(7) -0.0026(7)
C2 0.0259(8) 0.0236(9) 0.0223(8) -0.0004(7) 0.0016(7) -0.0015(7)
C3 0.0181(7) 0.0200(8) 0.0150(7) -0.0003(6) -0.0029(6) 0.0001(6)
C4 0.0199(8) 0.0189(8) 0.0159(7) 0.0015(6) -0.0006(6) 0.0003(6)
C5 0.0190(7) 0.0200(8) 0.0132(7) 0.0003(6) -0.0008(6) 0.0012(6)
C6 0.0186(7) 0.0195(8) 0.0150(7) -0.0003(6) -0.0008(6) 0.0006(6)
C7 0.0202(8) 0.0195(8) 0.0155(7) 0.0001(6) -0.0002(6) 0.0001(6)
C8 0.0185(7) 0.0200(8) 0.0194(8) -0.0006(6) -0.0033(6) 0.0009(6)
C9 0.0235(8) 0.0223(8) 0.0283(9) 0.0013(7) 0.0026(7) 0.0003(7)
C10 0.0311(10) 0.0218(9) 0.0432(11) 0.0077(8) 0.0060(8) 0.0004(7)
C11 0.0343(10) 0.0184(8) 0.0446(11) 0.0026(8) 0.0024(9) 0.0054(7)
C12 0.0291(9) 0.0243(9) 0.0369(10) -0.0011(8) 0.0057(8) 0.0067(7)
C13 0.0259(9) 0.0216(8) 0.0254(9) 0.0014(7) 0.0030(7) 0.0015(7)
C14 0.0186(7) 0.0175(7) 0.0204(8) -0.0029(6) 0.0009(6) 0.0013(6)
C15 0.0234(8) 0.0275(9) 0.0229(8) 0.0020(7) 0.0029(7) 0.0027(7)
C16 0.0226(8) 0.0343(10) 0.0250(9) 0.0017(7) -0.0031(7) 0.0059(7)
C17 0.0182(8) 0.0292(9) 0.0292(9) -0.0046(7) 0.0010(7) 0.0006(7)
C18 0.0221(8) 0.0256(9) 0.0252(9) -0.0030(7) 0.0048(7) -0.0022(7)
C19 0.0222(8) 0.0195(8) 0.0202(8) -0.0023(6) 0.0010(6) 0.0013(6)
C20 0.0226(9) 0.0467(12) 0.0458(12) 0.0061(10) -0.0108(8) -0.0016(9)
C21 0.0171(7) 0.0182(8) 0.0212(8) 0.0002(6) 0.0010(6) 0.0027(6)
C22 0.0219(8) 0.0217(8) 0.0205(8) 0.0011(6) 0.0023(6) 0.0002(6)
C23 0.0225(8) 0.0243(8) 0.0226(8) -0.0034(7) -0.0016(7) 0.0006(7)
C24 0.0181(8) 0.0176(8) 0.0308(9) -0.0002(7) 0.0005(7) -0.0002(6)
C25 0.0223(8) 0.0220(8) 0.0253(9) 0.0030(7) 0.0050(7) 0.0012(7)
C26 0.0215(8) 0.0204(8) 0.0209(8) -0.0009(6) 0.0022(6) 0.0020(6)
C27 0.0388(11) 0.0243(9) 0.0410(11) -0.0066(8) -0.0062(9) -0.0085(8)
C28 0.0174(7) 0.0208(8) 0.0213(8) -0.0024(6) -0.0012(6) 0.0002(6)
C29 0.0290(9) 0.0263(9) 0.0326(10) 0.0030(8) 0.0091(8) 0.0030(7)
C30 0.0397(11) 0.0390(11) 0.0485(12) 0.0024(10) 0.0232(10) 0.0085(9)
C31 0.0368(11) 0.0303(10) 0.0629(14) 0.0003(10) 0.0193(10) 0.0131(9)
C32 0.0280(9) 0.0221(9) 0.0453(11) 0.0032(8) 0.0050(8) 0.0042(7)
C33 0.0218(8) 0.0231(8) 0.0289(9) 0.0008(7) 0.0023(7) 0.0008(7)
C34 0.0234(8) 0.0216(8) 0.0168(8) 0.0030(6) -0.0008(6) 0.0002(6)
C35 0.0348(10) 0.0275(9) 0.0207(8) 0.0029(7) -0.0033(7) -0.0119(8)
C36 0.0263(9) 0.0378(10) 0.0212(8) 0.0036(7) -0.0019(7) -0.0103(8)
C37 0.0325(10) 0.0204(8) 0.0332(10) -0.0043(7) -0.0058(8) 0.0054(7)
C38 0.0297(9) 0.0229(9) 0.0365(10) -0.0124(8) 0.0036(8) -0.0030(7)
C39 0.0326(10) 0.0290(9) 0.0300(10) -0.0019(8) 0.0059(8) -0.0080(8)
C40 0.0588(14) 0.0394(12) 0.0333(11) -0.0033(9) 0.0123(10) -0.0205(10)
C41 0.0758(18) 0.0525(15) 0.0480(14) -0.0241(12) 0.0338(14) -0.0322(14)
C42 0.0559(16) 0.0582(16) 0.086(2) -0.0446(15) 0.0429(16) -0.0205(13)
C43 0.0366(11) 0.0436(13) 0.0652(16) -0.0291(11) 0.0104(11) 0.0009(10)
C44 0.0221(8) 0.0390(10) 0.0209(8) -0.0023(7) 0.0001(7) 0.0040(8)
C45 0.0191(8) 0.0282(9) 0.0234(8) 0.0008(7) 0.0004(7) -0.0029(7)
C46 0.0198(8) 0.0402(11) 0.0243(9) 0.0008(8) 0.0030(7) -0.0003(7)
C47 0.0271(9) 0.0387(10) 0.0227(9) 0.0055(8) -0.0001(7) -0.0042(8)
C48 0.0258(9) 0.0289(9) 0.0357(10) 0.0063(8) -0.0016(8) 0.0017(7)
C49 0.0267(9) 0.0332(10) 0.0385(11) 0.0020(8) 0.0075(8) 0.0066(8)
C50 0.0260(9) 0.0325(10) 0.0259(9) 0.0022(7) 0.0057(7) 0.0000(7)
Fe1 0.01860(12) 0.01708(12) 0.01675(12) 0.00044(9) -0.00056(8) 0.00111(9)
N1 0.0282(7) 0.0203(7) 0.0219(7) 0.0016(6) -0.0026(6) -0.0026(6)
N2 0.0216(7) 0.0291(8) 0.0197(7) 0.0009(6) -0.0009(6) -0.0019(6)
O1 0.0304(7) 0.0412(8) 0.0268(7) -0.0104(6) 0.0079(6) -0.0061(6)
O2 0.0419(8) 0.0298(7) 0.0321(7) 0.0104(6) -0.0022(6) 0.0051(6)
O3 0.0203(6) 0.0217(6) 0.0250(6) 0.0024(5) 0.0026(5) -0.0016(5)
O4 0.0184(6) 0.0503(9) 0.0374(8) -0.0017(6) -0.0009(5) -0.0016(6)
O5 0.0320(7) 0.0232(6) 0.0345(7) 0.0003(5) -0.0018(6) -0.0091(5)

loop_
_atom_type_symbol
_atom_type_description
_atom_type_scat_dispersion_real
_atom_type_scat_dispersion_imag
_atom_type_scat_source
C C 0.0033 0.0016 'International Tables Vol C Tables 4.2.6.8 and 6.1.1.4'
H H 0.0000 0.0000 'International Tables Vol C Tables 4.2.6.8 and 6.1.1.4'
N N 0.0061 0.0033 'International Tables Vol C Tables 4.2.6.8 and 6.1.1.4'
O O 0.0106 0.0060 'International Tables Vol C Tables 4.2.6.8 and 6.1.1.4'
Fe Fe 0.3463 0.8444 'International Tables Vol C Tables 4.2.6.8 and 6.1.1.4'

loop_
_geom_angle_atom_site_label_1
_geom_angle_atom_site_label_2
_geom_angle_atom_site_label_3
_geom_angle
O1 C1 Fe1 173.93(15)
O2 C2 Fe1 178.91(16)
O3 C3 C7 127.28(15)
O3 C3 C4 128.19(15)
C7 C3 C4 104.30(13)
O3 C3 Fe1 133.32(11)
C7 C3 Fe1 63.77(8)
C4 C3 Fe1 62.42(8)
C5 C4 C8 125.47(14)
C5 C4 C3 108.18(13)
C8 C4 C3 125.36(14)
C5 C4 Fe1 68.16(8)
C8 C4 Fe1 127.06(11)
C3 C4 Fe1 79.47(9)
C6 C5 C4 108.48(14)
C6 C5 C14 121.28(14)
C4 C5 C14 128.77(14)
C6 C5 Fe1 69.38(9)
C4 C5 Fe1 72.14(9)
C14 C5 Fe1 134.87(11)
C5 C6 C7 108.62(14)
C5 C6 C21 122.65(14)
C7 C6 C21 126.73(14)
C5 C6 Fe1 70.48(9)
C7 C6 Fe1 74.00(9)
C21 C6 Fe1 134.06(11)
C6 C7 C3 108.77(13)
C6 C7 C28 123.15(14)
C3 C7 C28 126.27(14)
C6 C7 Fe1 66.55(9)
C3 C7 Fe1 78.68(9)
C28 C7 Fe1 132.36(11)
C9 C8 C13 117.99(15)
C9 C8 C4 120.85(15)
C13 C8 C4 121.15(15)
C10 C9 C8 120.55(17)
C10 C9 H9 119.7
C8 C9 H9 119.7
C11 C10 C9 120.73(18)
C11 C10 H10 119.6
C9 C10 H10 119.6
C10 C11 C12 119.46(17)
C10 C11 H11 120.3
C12 C11 H11 120.3
C13 C12 C11 120.27(17)
C13 C12 H12 119.9
C11 C12 H12 119.9
C12 C13 C8 120.99(17)
C12 C13 H13 119.5
C8 C13 H13 119.5
C19 C14 C15 117.80(15)
C19 C14 C5 123.80(14)
C15 C14 C5 117.93(14)
C16 C15 C14 121.50(16)
C16 C15 H15 119.3
C14 C15 H15 119.3
C17 C16 C15 119.38(16)
C17 C16 H16 120.3
C15 C16 H16 120.3
O4 C17 C16 124.77(16)
O4 C17 C18 115.39(16)
C16 C17 C18 119.84(16)
C19 C18 C17 120.24(16)
C19 C18 H18 119.9
C17 C18 H18 119.9
C18 C19 C14 121.21(15)
C18 C19 H19 119.4
C14 C19 H19 119.4
O4 C20 H20A 109.5
O4 C20 H20B 109.5
H20A C20 H20B 109.5
O4 C20 H20C 109.5
H20A C20 H20C 109.5
H20B C20 H20C 109.5
C22 C21 C26 118.17(15)
C22 C21 C6 117.82(14)
C26 C21 C6 123.91(14)
C23 C22 C21 121.57(16)
C23 C22 H22 119.2
C21 C22 H22 119.2
C24 C23 C22 119.11(16)
C24 C23 H23 120.4
C22 C23 H23 120.4
O5 C24 C23 124.79(16)
O5 C24 C25 115.11(15)
C23 C24 C25 120.08(15)
C26 C25 C24 120.13(16)
C26 C25 H25 119.9
C24 C25 H25 119.9
C25 C26 C21 120.93(16)
C25 C26 H26 119.5
C21 C26 H26 119.5
O5 C27 H27A 109.5
O5 C27 H27B 109.5
H27A C27 H27B 109.5
O5 C27 H27C 109.5
H27A C27 H27C 109.5
H27B C27 H27C 109.5
C29 C28 C33 118.35(16)
C29 C28 C7 120.35(15)
C33 C28 C7 121.24(15)
C30 C29 C28 120.58(18)
C30 C29 H29 119.7
C28 C29 H29 119.7
C31 C30 C29 120.16(19)
C31 C30 H30 119.9
C29 C30 H30 119.9
C32 C31 C30 119.93(18)
C32 C31 H31 120.0
C30 C31 H31 120.0
C31 C32 C33 120.07(18)
C31 C32 H32 120.0
C33 C32 H32 120.0
C32 C33 C28 120.90(17)
C32 C33 H33 119.5
C28 C33 H33 119.5
N2 C34 N1 103.04(14)
N2 C34 Fe1 127.37(12)
N1 C34 Fe1 129.59(12)
C36 C35 N1 106.88(16)
C36 C35 H35 126.6
N1 C35 H35 126.6
C35 C36 N2 106.74(16)
C35 C36 H36 126.6
N2 C36 H36 126.6
N1 C37 C38 113.27(15)
N1 C37 H37A 108.9
C38 C37 H37A 108.9
N1 C37 H37B 108.9
C38 C37 H37B 108.9
H37A C37 H37B 107.7
C43 C38 C39 118.6(2)
C43 C38 C37 118.21(19)
C39 C38 C37 123.19(17)
C38 C39 C40 120.9(2)
C38 C39 H39 119.5
C40 C39 H39 119.5
C41 C40 C39 120.0(2)
C41 C40 H40 120.0
C39 C40 H40 120.0
C40 C41 C42 119.7(2)
C40 C41 H41 120.2
C42 C41 H41 120.2
C41 C42 C43 120.7(2)
C41 C42 H42 119.7
C43 C42 H42 119.7
C38 C43 C42 120.1(2)
C38 C43 H43 119.9
C42 C43 H43 119.9
N2 C44 C45 112.64(14)
N2 C44 H44A 109.1
C45 C44 H44A 109.1
N2 C44 H44B 109.1
C45 C44 H44B 109.1
H44A C44 H44B 107.8
C50 C45 C46 119.28(16)
C50 C45 C44 119.16(16)
C46 C45 C44 121.51(16)
C47 C46 C45 120.28(17)
C47 C46 H46 119.9
C45 C46 H46 119.9
C48 C47 C46 120.31(17)
C48 C47 H47 119.8
C46 C47 H47 119.8
C47 C48 C49 119.72(17)
C47 C48 H48 120.1
C49 C48 H48 120.1
C48 C49 C50 120.29(17)
C48 C49 H49 119.9
C50 C49 H49 119.9
C45 C50 C49 120.11(17)
C45 C50 H50 119.9
C49 C50 H50 119.9
C2 Fe1 C1 90.29(8)
C2 Fe1 C34 92.72(7)
C1 Fe1 C34 99.64(7)
C2 Fe1 C6 97.97(7)
C1 Fe1 C6 114.80(7)
C34 Fe1 C6 143.71(7)
C2 Fe1 C5 131.83(7)
C1 Fe1 C5 90.33(7)
C34 Fe1 C5 134.46(6)
C6 Fe1 C5 40.14(6)
C2 Fe1 C4 162.57(7)
C1 Fe1 C4 103.75(7)
C34 Fe1 C4 94.99(6)
C6 Fe1 C4 66.93(6)
C5 Fe1 C4 39.70(6)
C2 Fe1 C7 97.11(7)
C1 Fe1 C7 153.90(7)
C34 Fe1 C7 104.94(6)
C6 Fe1 C7 39.46(6)
C5 Fe1 C7 66.15(6)
C4 Fe1 C7 65.79(6)
C2 Fe1 C3 128.34(7)
C1 Fe1 C3 141.33(7)
C34 Fe1 C3 82.30(6)
C6 Fe1 C3 63.90(6)
C5 Fe1 C3 63.82(6)
C4 Fe1 C3 38.11(6)
C7 Fe1 C3 37.56(6)
C34 N1 C35 111.48(15)
C34 N1 C37 126.27(15)
C35 N1 C37 121.87(15)
C34 N2 C36 111.86(15)
C34 N2 C44 126.18(14)
C36 N2 C44 121.89(15)
C17 O4 C20 117.08(15)
C24 O5 C27 117.34(14)

loop_
_geom_bond_atom_site_label_1
_geom_bond_atom_site_label_2
_geom_bond_distance
C1 O1 1.153(2)
C1 Fe1 1.7678(18)
C2 O2 1.149(2)
C2 Fe1 1.7671(17)
C3 O3 1.2444(19)
C3 C7 1.478(2)
C3 C4 1.493(2)
C3 Fe1 2.3784(16)
C4 C5 1.439(2)
C4 C8 1.479(2)
C4 Fe1 2.1442(15)
C5 C6 1.430(2)
C5 C14 1.495(2)
C5 Fe1 2.0912(15)
C6 C7 1.438(2)
C6 C21 1.489(2)
C6 Fe1 2.0766(15)
C7 C28 1.480(2)
C7 Fe1 2.1758(16)
C8 C9 1.398(2)
C8 C13 1.402(2)
C9 C10 1.389(2)
C9 H9 0.9500
C10 C11 1.381(3)
C10 H10 0.9500
C11 C12 1.386(3)
C11 H11 0.9500
C12 C13 1.385(2)
C12 H12 0.9500
C13 H13 0.9500
C14 C19 1.395(2)
C14 C15 1.396(2)
C15 C16 1.395(2)
C15 H15 0.9500
C16 C17 1.386(3)
C16 H16 0.9500
C17 O4 1.372(2)
C17 C18 1.390(2)
C18 C19 1.382(2)
C18 H18 0.9500
C19 H19 0.9500
C20 O4 1.427(2)
C20 H20A 0.9800
C20 H20B 0.9800
C20 H20C 0.9800
C21 C22 1.394(2)
C21 C26 1.396(2)
C22 C23 1.394(2)
C22 H22 0.9500
C23 C24 1.389(2)
C23 H23 0.9500
C24 O5 1.373(2)
C24 C25 1.392(2)
C25 C26 1.384(2)
C25 H25 0.9500
C26 H26 0.9500
C27 O5 1.427(2)
C27 H27A 0.9800
C27 H27B 0.9800
C27 H27C 0.9800
C28 C29 1.394(2)
C28 C33 1.402(2)
C29 C30 1.390(3)
C29 H29 0.9500
C30 C31 1.387(3)
C30 H30 0.9500
C31 C32 1.382(3)
C31 H31 0.9500
C32 C33 1.384(2)
C32 H32 0.9500
C33 H33 0.9500
C34 N2 1.363(2)
C34 N1 1.366(2)
C34 Fe1 2.0138(17)
C35 C36 1.334(3)
C35 N1 1.389(2)
C35 H35 0.9500
C36 N2 1.385(2)
C36 H36 0.9500
C37 N1 1.451(2)
C37 C38 1.512(3)
C37 H37A 0.9900
C37 H37B 0.9900
C38 C43 1.389(3)
C38 C39 1.389(3)
C39 C40 1.391(3)
C39 H39 0.9500
C40 C41 1.373(3)
C40 H40 0.9500
C41 C42 1.381(4)
C41 H41 0.9500
C42 C43 1.390(4)
C42 H42 0.9500
C43 H43 0.9500
C44 N2 1.458(2)
C44 C45 1.511(2)
C44 H44A 0.9900
C44 H44B 0.9900
C45 C50 1.388(2)
C45 C46 1.392(2)
C46 C47 1.386(2)
C46 H46 0.9500
C47 C48 1.380(3)
C47 H47 0.9500
C48 C49 1.384(3)
C48 H48 0.9500
C49 C50 1.390(3)
C49 H49 0.9500
C50 H50 0.9500

loop_
_geom_torsion_atom_site_label_1
_geom_torsion_atom_site_label_2
_geom_torsion_atom_site_label_3
_geom_torsion_atom_site_label_4
_geom_torsion
O3 C3 C4 C5 172.31(15)
C7 C3 C4 C5 -13.03(16)
Fe1 C3 C4 C5 -62.66(10)
O3 C3 C4 C8 3.3(3)
C7 C3 C4 C8 177.93(14)
Fe1 C3 C4 C8 128.30(16)
O3 C3 C4 Fe1 -125.03(16)
C7 C3 C4 Fe1 49.63(10)
C8 C4 C5 C6 179.08(14)
C3 C4 C5 C6 10.05(17)
Fe1 C4 C5 C6 -60.15(10)
C8 C4 C5 C14 13.0(3)
C3 C4 C5 C14 -156.02(15)
Fe1 C4 C5 C14 133.79(16)
C8 C4 C5 Fe1 -120.78(15)
C3 C4 C5 Fe1 70.20(10)
C4 C5 C6 C7 -2.77(17)
C14 C5 C6 C7 164.54(14)
Fe1 C5 C6 C7 -64.65(11)
C4 C5 C6 C21 -167.64(14)
C14 C5 C6 C21 -0.3(2)
Fe1 C5 C6 C21 130.48(15)
C4 C5 C6 Fe1 61.88(11)
C14 C5 C6 Fe1 -130.80(14)
C5 C6 C7 C3 -5.68(17)
C21 C6 C7 C3 158.40(15)
Fe1 C6 C7 C3 -68.07(11)
C5 C6 C7 C28 -171.17(14)
C21 C6 C7 C28 -7.1(2)
Fe1 C6 C7 C28 126.43(15)
C5 C6 C7 Fe1 62.39(10)
C21 C6 C7 Fe1 -133.53(16)
O3 C3 C7 C6 -173.90(15)
C4 C3 C7 C6 11.38(16)
Fe1 C3 C7 C6 60.22(10)
O3 C3 C7 C28 -9.0(3)
C4 C3 C7 C28 176.31(14)
Fe1 C3 C7 C28 -134.86(16)
O3 C3 C7 Fe1 125.88(16)
C4 C3 C7 Fe1 -48.83(10)
C5 C4 C8 C9 -154.38(16)
C3 C4 C8 C9 12.8(2)
Fe1 C4 C8 C9 117.58(16)
C5 C4 C8 C13 25.7(2)
C3 C4 C8 C13 -167.15(15)
Fe1 C4 C8 C13 -62.4(2)
C13 C8 C9 C10 1.3(3)
C4 C8 C9 C10 -178.70(16)
C8 C9 C10 C11 -0.7(3)
C9 C10 C11 C12 -0.4(3)
C10 C11 C12 C13 1.0(3)
C11 C12 C13 C8 -0.5(3)
C9 C8 C13 C12 -0.7(3)
C4 C8 C13 C12 179.27(16)
C6 C5 C14 C19 63.0(2)
C4 C5 C14 C19 -132.54(18)
Fe1 C5 C14 C19 -28.4(2)
C6 C5 C14 C15 -109.03(18)
C4 C5 C14 C15 55.5(2)
Fe1 C5 C14 C15 159.63(13)
C19 C14 C15 C16 -0.7(3)
C5 C14 C15 C16 171.73(16)
C14 C15 C16 C17 1.8(3)
C15 C16 C17 O4 178.78(17)
C15 C16 C17 C18 -1.3(3)
O4 C17 C18 C19 179.64(15)
C16 C17 C18 C19 -0.3(3)
C17 C18 C19 C14 1.4(3)
C15 C14 C19 C18 -0.9(2)
C5 C14 C19 C18 -172.88(15)
C5 C6 C21 C22 94.27(19)
C7 C6 C21 C22 -67.8(2)
Fe1 C6 C21 C22 -171.84(12)
C5 C6 C21 C26 -82.0(2)
C7 C6 C21 C26 115.94(19)
Fe1 C6 C21 C26 11.9(2)
C26 C21 C22 C23 0.9(2)
C6 C21 C22 C23 -175.63(15)
C21 C22 C23 C24 0.0(2)
C22 C23 C24 O5 -179.43(15)
C22 C23 C24 C25 -1.2(2)
O5 C24 C25 C26 179.84(15)
C23 C24 C25 C26 1.4(2)
C24 C25 C26 C21 -0.5(2)
C22 C21 C26 C25 -0.7(2)
C6 C21 C26 C25 175.64(15)
C6 C7 C28 C29 140.51(17)
C3 C7 C28 C29 -22.4(2)
Fe1 C7 C28 C29 -132.23(15)
C6 C7 C28 C33 -36.5(2)
C3 C7 C28 C33 160.58(15)
Fe1 C7 C28 C33 50.7(2)
C33 C28 C29 C30 1.0(3)
C7 C28 C29 C30 -176.14(17)
C28 C29 C30 C31 0.0(3)
C29 C30 C31 C32 -0.8(3)
C30 C31 C32 C33 0.6(3)
C31 C32 C33 C28 0.3(3)
C29 C28 C33 C32 -1.1(3)
C7 C28 C33 C32 175.96(16)
N1 C35 C36 N2 -0.23(19)
N1 C37 C38 C43 -166.56(17)
N1 C37 C38 C39 14.3(2)
C43 C38 C39 C40 -1.8(3)
C37 C38 C39 C40 177.30(17)
C38 C39 C40 C41 0.8(3)
C39 C40 C41 C42 0.9(3)
C40 C41 C42 C43 -1.5(4)
C39 C38 C43 C42 1.1(3)
C37 C38 C43 C42 -178.01(19)
C41 C42 C43 C38 0.5(3)
N2 C44 C45 C50 -143.40(17)
N2 C44 C45 C46 39.3(2)
C50 C45 C46 C47 0.2(3)
C44 C45 C46 C47 177.52(17)
C45 C46 C47 C48 -1.2(3)
C46 C47 C48 C49 1.1(3)
C47 C48 C49 C50 0.0(3)
C46 C45 C50 C49 0.9(3)
C44 C45 C50 C49 -176.49(17)
C48 C49 C50 C45 -1.0(3)
O2 C2 Fe1 C1 -52(9)
O2 C2 Fe1 C34 47(9)
O2 C2 Fe1 C6 -167(100)
O2 C2 Fe1 C5 -143(9)
O2 C2 Fe1 C4 164(9)
O2 C2 Fe1 C7 153(9)
O2 C2 Fe1 C3 130(9)
O1 C1 Fe1 C2 -64.3(15)
O1 C1 Fe1 C34 -157.1(15)
O1 C1 Fe1 C6 34.7(15)
O1 C1 Fe1 C5 67.6(15)
O1 C1 Fe1 C4 105.3(15)
O1 C1 Fe1 C7 42.7(15)
O1 C1 Fe1 C3 113.2(14)
N2 C34 Fe1 C2 56.54(15)
N1 C34 Fe1 C2 -122.80(15)
N2 C34 Fe1 C1 147.30(14)
N1 C34 Fe1 C1 -32.04(16)
N2 C34 Fe1 C6 -50.88(19)
N1 C34 Fe1 C6 129.78(14)
N2 C34 Fe1 C5 -112.63(14)
N1 C34 Fe1 C5 68.03(18)
N2 C34 Fe1 C4 -107.82(14)
N1 C34 Fe1 C4 72.84(15)
N2 C34 Fe1 C7 -41.57(15)
N1 C34 Fe1 C7 139.09(14)
N2 C34 Fe1 C3 -71.79(14)
N1 C34 Fe1 C3 108.87(15)
C5 C6 Fe1 C2 151.48(10)
C7 C6 Fe1 C2 -91.52(10)
C21 C6 Fe1 C2 34.51(16)
C5 C6 Fe1 C1 57.44(11)
C7 C6 Fe1 C1 174.44(10)
C21 C6 Fe1 C1 -59.53(17)
C5 C6 Fe1 C34 -102.75(12)
C7 C6 Fe1 C34 14.25(15)
C21 C6 Fe1 C34 140.28(14)
C7 C6 Fe1 C5 117.00(13)
C21 C6 Fe1 C5 -116.97(19)
C5 C6 Fe1 C4 -37.60(9)
C7 C6 Fe1 C4 79.40(10)
C21 C6 Fe1 C4 -154.57(17)
C5 C6 Fe1 C7 -117.00(13)
C21 C6 Fe1 C7 126.03(19)
C5 C6 Fe1 C3 -79.56(9)
C7 C6 Fe1 C3 37.44(9)
C21 C6 Fe1 C3 163.47(17)
C6 C5 Fe1 C2 -39.39(13)
C4 C5 Fe1 C2 -157.89(10)
C14 C5 Fe1 C2 74.69(18)
C6 C5 Fe1 C1 -130.08(10)
C4 C5 Fe1 C1 111.43(10)
C14 C5 Fe1 C1 -15.99(16)
C6 C5 Fe1 C34 126.02(11)
C4 C5 Fe1 C34 7.52(13)
C14 C5 Fe1 C34 -119.90(16)
C4 C5 Fe1 C6 -118.49(13)
C14 C5 Fe1 C6 114.09(19)
C6 C5 Fe1 C4 118.49(13)
C14 C5 Fe1 C4 -127.4(2)
C6 C5 Fe1 C7 38.25(9)
C4 C5 Fe1 C7 -80.25(10)
C14 C5 Fe1 C7 152.34(17)
C6 C5 Fe1 C3 79.78(10)
C4 C5 Fe1 C3 -38.71(9)
C14 C5 Fe1 C3 -166.13(18)
C5 C4 Fe1 C2 69.5(3)
C8 C4 Fe1 C2 -171.8(2)
C3 C4 Fe1 C2 -45.1(3)
C5 C4 Fe1 C1 -73.40(10)
C8 C4 Fe1 C1 45.32(15)
C3 C4 Fe1 C1 171.99(9)
C5 C4 Fe1 C34 -174.62(10)
C8 C4 Fe1 C34 -55.89(15)
C3 C4 Fe1 C34 70.78(10)
C5 C4 Fe1 C6 38.01(9)
C8 C4 Fe1 C6 156.74(16)
C3 C4 Fe1 C6 -76.59(9)
C8 C4 Fe1 C5 118.73(18)
C3 C4 Fe1 C5 -114.60(13)
C5 C4 Fe1 C7 81.23(10)
C8 C4 Fe1 C7 -160.04(16)
C3 C4 Fe1 C7 -33.37(9)
C5 C4 Fe1 C3 114.60(13)
C8 C4 Fe1 C3 -126.67(18)
C6 C7 Fe1 C2 93.92(10)
C3 C7 Fe1 C2 -149.68(10)
C28 C7 Fe1 C2 -20.35(16)
C6 C7 Fe1 C1 -11.5(2)
C3 C7 Fe1 C1 104.87(17)
C28 C7 Fe1 C1 -125.80(18)
C6 C7 Fe1 C34 -171.33(9)
C3 C7 Fe1 C34 -54.93(10)
C28 C7 Fe1 C34 74.40(16)
C3 C7 Fe1 C6 116.39(13)
C28 C7 Fe1 C6 -114.27(19)
C6 C7 Fe1 C5 -38.90(9)
C3 C7 Fe1 C5 77.49(9)
C28 C7 Fe1 C5 -153.17(17)
C6 C7 Fe1 C4 -82.55(10)
C3 C7 Fe1 C4 33.85(8)
C28 C7 Fe1 C4 163.18(17)
C6 C7 Fe1 C3 -116.39(13)
C28 C7 Fe1 C3 129.34(19)
O3 C3 Fe1 C2 -77.92(18)
C7 C3 Fe1 C2 39.69(12)
C4 C3 Fe1 C2 164.29(10)
O3 C3 Fe1 C1 105.28(17)
C7 C3 Fe1 C1 -137.11(12)
C4 C3 Fe1 C1 -12.50(15)
O3 C3 Fe1 C34 9.45(16)
C7 C3 Fe1 C34 127.06(10)
C4 C3 Fe1 C34 -108.33(10)
O3 C3 Fe1 C6 -156.95(18)
C7 C3 Fe1 C6 -39.34(9)
C4 C3 Fe1 C6 85.27(10)
O3 C3 Fe1 C5 158.11(18)
C7 C3 Fe1 C5 -84.28(10)
C4 C3 Fe1 C5 40.33(9)
O3 C3 Fe1 C4 117.8(2)
C7 C3 Fe1 C4 -124.61(13)
O3 C3 Fe1 C7 -117.61(19)
C4 C3 Fe1 C7 124.61(13)
N2 C34 N1 C35 -0.86(18)
Fe1 C34 N1 C35 178.60(12)
N2 C34 N1 C37 -173.83(15)
Fe1 C34 N1 C37 5.6(2)
C36 C35 N1 C34 0.71(19)
C36 C35 N1 C37 174.03(15)
C38 C37 N1 C34 91.2(2)
C38 C37 N1 C35 -81.1(2)
N1 C34 N2 C36 0.72(18)
Fe1 C34 N2 C36 -178.76(12)
N1 C34 N2 C44 -176.45(15)
Fe1 C34 N2 C44 4.1(2)
C35 C36 N2 C34 -0.3(2)
C35 C36 N2 C44 176.99(15)
C45 C44 N2 C34 -130.34(17)
C45 C44 N2 C36 52.8(2)
C16 C17 O4 C20 15.8(3)
C18 C17 O4 C20 -164.14(17)
C23 C24 O5 C27 -4.9(2)
C25 C24 O5 C27 176.81(15)
